data_4128301
loop_
_publ_author_name
'Belligund, Kavita'
'Mathew, Thomas'
'Hunt, Jonathan R.'
'Nirmalchandar, Archith'
'Haiges, Ralf'
'Dawlaty, Jahan'
'Prakash, G. K. Surya'

_publ_section_title
;
 Photochemistry of 2-Nitroarenes: 2-Nitrophenyl-\a-trifluoromethyl
 Carbinols as Synthons for Fluoroorganics.
;
_journal_issue 40
_journal_name_full 'Journal of the American Chemical Society'
_journal_page_first 15921
_journal_page_last 15931
_journal_paper_doi 10.1021/jacs.9b07241
_journal_volume 141
_journal_year 2019
_chemical_formula_moiety 'C8 H4 F3 N O3'
_chemical_formula_sum 'C8 H4 F3 N O3'
_chemical_formula_weight 219.12
_space_group_crystal_system monoclinic
_space_group_IT_number 14
_space_group_name_Hall '-P 2ybc'
_space_group_name_H-M_alt 'P 1 21/c 1'
_symmetry_space_group_name_Hall '-P 2ybc'
_symmetry_space_group_name_H-M 'P 1 21/c 1'
_atom_sites_solution_hydrogens mixed
_cell_angle_alpha 90
_cell_angle_beta 105.719(2)
_cell_angle_gamma 90
_cell_formula_units_Z 4
_cell_length_a 6.4041(11)
_cell_length_b 16.548(3)
_cell_length_c 8.0820(14)
_cell_measurement_reflns_used 98
_cell_measurement_temperature 100.(2)
_cell_measurement_theta_max 26.5277
_cell_measurement_theta_min 2.9051
_cell_volume 824.5(3)
_computing_cell_refinement 'APEX2 v2014.11-0 (Bruker AXS, 2014)'
_computing_data_collection 'Bruker Instrument Service v2012.12.0.3 (Bruker AXS, 2012)'
_computing_data_reduction 'SAINT V8.34A (Bruker AXS, 2013)'
_computing_publication_material 'SHELXTL XT 2014/4 (Bruker AXS, 2014)'
_computing_structure_refinement 'SHELXTL XL 2014/7 (Bruker AXS, 2014)'
_computing_structure_solution 'SHELXTL XT 2014/4 (Bruker AXS, 2014)'
_diffrn_ambient_temperature 100.(2)
_diffrn_detector_area_resol_mean 8.3333
_diffrn_measured_fraction_theta_full 0.991
_diffrn_measured_fraction_theta_max 0.991
_diffrn_measurement_device_type 'Bruker APEX II CCD'
_diffrn_measurement_method 'omega- and phi-scans'
_diffrn_radiation_monochromator 'TRIUMPH curved-crystal'
_diffrn_radiation_type 'MoK\a '
_diffrn_radiation_wavelength 0.71073
_diffrn_reflns_av_R_equivalents 0.0365
_diffrn_reflns_av_unetI/netI 0.0212
_diffrn_reflns_limit_h_max 9
_diffrn_reflns_limit_h_min -8
_diffrn_reflns_limit_k_max 23
_diffrn_reflns_limit_k_min -23
_diffrn_reflns_limit_l_max 11
_diffrn_reflns_limit_l_min -11
_diffrn_reflns_number 19479
_diffrn_reflns_theta_full 30.65
_diffrn_reflns_theta_max 30.65
_diffrn_reflns_theta_min 2.46
_diffrn_source 'fine-focus tube'
_exptl_absorpt_coefficient_mu 0.178
_exptl_absorpt_correction_T_max 0.98
_exptl_absorpt_correction_T_min 0.84
_exptl_absorpt_correction_type multi-scan
_exptl_absorpt_process_details 'SADABS 2014/5 (Bruker AXS, 2014)'
_exptl_crystal_colour 'clear orange'
_exptl_crystal_density_diffrn 1.765
_exptl_crystal_density_method 'not measured'
_exptl_crystal_description prism
_exptl_crystal_F_000 440
_exptl_crystal_size_max 0.338
_exptl_crystal_size_mid 0.161
_exptl_crystal_size_min 0.127
_refine_diff_density_max 0.557
_refine_diff_density_min -0.248
_refine_ls_extinction_method none
_refine_ls_goodness_of_fit_ref 1.030
_refine_ls_hydrogen_treatment mixed
_refine_ls_matrix_type full
_refine_ls_number_parameters 139
_refine_ls_number_reflns 2527
_refine_ls_number_restraints 0
_refine_ls_restrained_S_all 1.030
_refine_ls_R_factor_all 0.0472
_refine_ls_R_factor_gt 0.0375
_refine_ls_shift/su_max 0.000
_refine_ls_shift/su_mean 0.000
_refine_ls_structure_factor_coef Fsqd
_refine_ls_weighting_details 'w=1/[\s^2^(Fo^2^)+(0.0579P)^2^+0.3014P] where P=(Fo^2^+2Fc^2^)/3'
_refine_ls_weighting_scheme calc
_refine_ls_wR_factor_gt 0.0967
_refine_ls_wR_factor_ref 0.1035
_reflns_number_gt 2114
_reflns_number_total 2527
_reflns_threshold_expression 'I > 2\s(I)'
_cod_data_source_file ja9b07241_si_006.cif
_cod_data_source_block I
_cod_original_cell_volume 824.5(2)
_cod_database_code 4128301

loop_
_space_group_symop_operation_xyz
'x, y, z'
'-x, y+1/2, -z+1/2'
'-x, -y, -z'
'x, -y-1/2, z-1/2'

loop_
_atom_site_type_symbol
_atom_site_label
_atom_site_fract_x
_atom_site_fract_y
_atom_site_fract_z
_atom_site_U_iso_or_equiv
_atom_site_adp_type
_atom_site_calc_flag
_atom_site_refinement_flags_adp
_atom_site_refinement_flags_posn
_atom_site_occupancy
C C1 0.64806(17) 0.39665(6) 0.67385(13) 0.0128(2) Uani d . . 1
C C2 0.76050(18) 0.43304(7) 0.57684(13) 0.0148(2) Uani d . . 1
H H2 0.8919 0.4609 0.6279 0.018 Uiso calc U R 1
C C3 0.67309(18) 0.42840(6) 0.38784(13) 0.0136(2) Uani d . . 1
C C4 0.47192(18) 0.38204(7) 0.31506(14) 0.0158(2) Uani d . . 1
H H4 0.4183 0.3774 0.1938 0.019 Uiso calc U R 1
C C5 0.36228(18) 0.34617(7) 0.41579(14) 0.0161(2) Uani d . . 1
H H5 0.2326 0.3169 0.3672 0.019 Uiso calc U R 1
C C6 0.44796(17) 0.35367(6) 0.59971(14) 0.0139(2) Uani d . . 1
C C7 0.68106(17) 0.39086(6) 0.86513(13) 0.0130(2) Uani d . . 1
C C8 0.87494(19) 0.33676(7) 0.95286(14) 0.0175(2) Uani d . . 1
N N1 0.35822(16) 0.32520(6) 0.71450(13) 0.0178(2) Uani d . . 1
O O1 0.48890(13) 0.34569(5) 0.87856(10) 0.01791(18) Uani d . . 1
O O2 0.69447(14) 0.46519(5) 0.94113(10) 0.01714(18) Uani d . . 1
H H2O 0.709(3) 0.4604(10) 1.045(2) 0.021 Uiso d U . 1
O O3 0.76742(14) 0.46356(5) 0.29363(10) 0.01853(18) Uani d . . 1
F F1 0.88861(13) 0.32745(5) 1.11992(9) 0.0272(2) Uani d . . 1
F F2 1.06001(12) 0.36928(5) 0.94041(10) 0.02771(19) Uani d . . 1
F F3 0.85718(14) 0.26327(5) 0.88176(10) 0.0282(2) Uani d . . 1

loop_
_atom_site_aniso_label
_atom_site_aniso_U_11
_atom_site_aniso_U_22
_atom_site_aniso_U_33
_atom_site_aniso_U_12
_atom_site_aniso_U_13
_atom_site_aniso_U_23
C1 0.0143(5) 0.0138(4) 0.0100(4) -0.0002(4) 0.0029(3) -0.0011(3)
C2 0.0158(5) 0.0177(5) 0.0106(4) -0.0026(4) 0.0029(4) -0.0016(4)
C3 0.0168(5) 0.0137(4) 0.0105(4) 0.0003(4) 0.0040(4) -0.0008(3)
C4 0.0183(5) 0.0158(5) 0.0115(4) -0.0011(4) 0.0008(4) -0.0017(4)
C5 0.0163(5) 0.0155(5) 0.0142(5) -0.0021(4) 0.0003(4) -0.0014(4)
C6 0.0142(5) 0.0133(4) 0.0140(5) -0.0005(4) 0.0033(4) -0.0006(4)
C7 0.0147(4) 0.0148(5) 0.0102(4) -0.0013(4) 0.0042(3) -0.0001(3)
C8 0.0193(5) 0.0204(5) 0.0125(5) 0.0027(4) 0.0037(4) -0.0006(4)
N1 0.0168(4) 0.0209(5) 0.0149(4) -0.0035(4) 0.0030(3) 0.0002(3)
O1 0.0171(4) 0.0253(4) 0.0118(4) -0.0046(3) 0.0048(3) 0.0011(3)
O2 0.0262(4) 0.0157(4) 0.0102(3) 0.0004(3) 0.0059(3) -0.0011(3)
O3 0.0227(4) 0.0219(4) 0.0120(4) -0.0045(3) 0.0063(3) 0.0000(3)
F1 0.0344(4) 0.0341(4) 0.0122(3) 0.0129(3) 0.0048(3) 0.0060(3)
F2 0.0143(3) 0.0405(5) 0.0272(4) 0.0006(3) 0.0036(3) -0.0001(3)
F3 0.0353(4) 0.0196(4) 0.0275(4) 0.0088(3) 0.0045(3) -0.0047(3)

loop_
_atom_type_symbol
_atom_type_description
_atom_type_scat_dispersion_real
_atom_type_scat_dispersion_imag
_atom_type_scat_source
C C 0.0033 0.0016 'International Tables Vol C Tables 4.2.6.8 and 6.1.1.4'
H H 0.0000 0.0000 'International Tables Vol C Tables 4.2.6.8 and 6.1.1.4'
N N 0.0061 0.0033 'International Tables Vol C Tables 4.2.6.8 and 6.1.1.4'
O O 0.0106 0.0060 'International Tables Vol C Tables 4.2.6.8 and 6.1.1.4'
F F 0.0171 0.0103 'International Tables Vol C Tables 4.2.6.8 and 6.1.1.4'

loop_
_geom_angle_atom_site_label_1
_geom_angle_atom_site_label_2
_geom_angle_atom_site_label_3
_geom_angle
C2 C1 C6 122.28(10)
C2 C1 C7 132.84(10)
C6 C1 C7 104.85(9)
C1 C2 C3 117.84(10)
C1 C2 H2 121.1
C3 C2 H2 121.1
O3 C3 C4 121.15(10)
O3 C3 C2 119.96(10)
C4 C3 C2 118.89(9)
C5 C4 C3 121.92(10)
C5 C4 H4 119.0
C3 C4 H4 119.0
C4 C5 C6 117.97(10)
C4 C5 H5 121.0
C6 C5 H5 121.0
N1 C6 C5 125.69(10)
N1 C6 C1 113.24(10)
C5 C6 C1 121.06(10)
O2 C7 O1 112.12(9)
O2 C7 C1 112.23(9)
O1 C7 C1 102.76(8)
O2 C7 C8 111.82(9)
O1 C7 C8 104.92(9)
C1 C7 C8 112.42(9)
F2 C8 F3 108.02(10)
F2 C8 F1 107.88(10)
F3 C8 F1 107.68(10)
F2 C8 C7 110.73(10)
F3 C8 C7 111.54(9)
F1 C8 C7 110.85(9)
C6 N1 O1 108.64(9)
N1 O1 C7 110.49(8)
C7 O2 H2O 110.3(12)

loop_
_geom_bond_atom_site_label_1
_geom_bond_atom_site_label_2
_geom_bond_distance
C1 C2 1.3422(15)
C1 C6 1.4460(15)
C1 C7 1.5056(14)
C2 C3 1.4796(14)
C2 H2 0.95
C3 O3 1.2380(13)
C3 C4 1.4777(15)
C4 C5 1.3483(16)
C4 H4 0.95
C5 C6 1.4436(15)
C5 H5 0.95
C6 N1 1.3046(15)
C7 O2 1.3671(13)
C7 O1 1.4688(13)
C7 C8 1.5391(16)
C8 F2 1.3300(14)
C8 F3 1.3367(14)
C8 F1 1.3381(13)
N1 O1 1.4043(12)
O2 H2O 0.822(18)

loop_
_geom_torsion_atom_site_label_1
_geom_torsion_atom_site_label_2
_geom_torsion_atom_site_label_3
_geom_torsion_atom_site_label_4
_geom_torsion
C6 C1 C2 C3 0.19(16)
C7 C1 C2 C3 -177.69(11)
C1 C2 C3 O3 177.40(11)
C1 C2 C3 C4 -2.03(15)
O3 C3 C4 C5 -177.22(11)
C2 C3 C4 C5 2.20(16)
C3 C4 C5 C6 -0.43(17)
C4 C5 C6 N1 177.45(11)
C4 C5 C6 C1 -1.48(16)
C2 C1 C6 N1 -177.42(11)
C7 C1 C6 N1 0.97(12)
C2 C1 C6 C5 1.64(17)
C7 C1 C6 C5 -179.97(10)
C2 C1 C7 O2 56.28(16)
C6 C1 C7 O2 -121.87(10)
C2 C1 C7 O1 176.92(12)
C6 C1 C7 O1 -1.23(10)
C2 C1 C7 C8 -70.81(16)
C6 C1 C7 C8 111.04(10)
O2 C7 C8 F2 -61.79(12)
O1 C7 C8 F2 176.44(8)
C1 C7 C8 F2 65.51(12)
O2 C7 C8 F3 177.87(9)
O1 C7 C8 F3 56.11(11)
C1 C7 C8 F3 -54.82(13)
O2 C7 C8 F1 57.90(12)
O1 C7 C8 F1 -63.86(11)
C1 C7 C8 F1 -174.79(9)
C5 C6 N1 O1 -179.24(10)
C1 C6 N1 O1 -0.24(13)
C6 N1 O1 C7 -0.64(12)
O2 C7 O1 N1 121.89(9)
C1 C7 O1 N1 1.17(11)
C8 C7 O1 N1 -116.54(9)
